data_2202748
loop_
_publ_author_name
'Fresu, Sonia'
'Sch\"urmann, Markus'
'Preut, Hans'
'Eilbracht, Peter'

_publ_section_title
;Methyl
 <i>rac</i>-(1<i>S</i>*,11<i>R</i>*,12<i>S</i>*,14<i>S</i>*)-12-hydroxy-14-methyl-15-oxobicyclo[9.3.1]pentadecane-1-carboxylate
;
_journal_issue 11
_journal_name_full 'Acta Crystallographica Section E'
_journal_page_first o1786
_journal_page_last o1787
_journal_paper_doi 10.1107/S1600536803023420
_journal_volume 59
_journal_year 2003
_chemical_formula_iupac 'C18 H30 O4'
_chemical_formula_moiety 'C18 H30 O4'
_chemical_formula_sum 'C18 H30 O4'
_chemical_formula_weight 310.42
_chemical_name_systematic
;
Methyl rac-(1S*,11R*,12S*,14S*)-12-hydroxy-14-methyl-15-
oxobicyclo[9.3.1]pentadecane-1-carboxylate
;
_space_group_IT_number 2
_symmetry_cell_setting triclinic
_symmetry_space_group_name_Hall '-P 1'
_symmetry_space_group_name_H-M 'P -1'
_atom_sites_solution_hydrogens geom
_atom_sites_solution_primary direct
_atom_sites_solution_secondary difmap
_audit_creation_method SHELXL-97
_cell_angle_alpha 89.9661(7)
_cell_angle_beta 87.4671(8)
_cell_angle_gamma 75.2109(7)
_cell_formula_units_Z 2
_cell_length_a 8.4865(5)
_cell_length_b 8.8025(2)
_cell_length_c 12.2034(2)
_cell_measurement_reflns_used 13476
_cell_measurement_temperature 291.0(10)
_cell_measurement_theta_max 27.46
_cell_measurement_theta_min 3.37
_cell_volume 880.51(6)
_computing_cell_refinement
;
DENZO and SCALEPACK (Otwinowski & Minor, 1997)
;
_computing_data_collection 'COLLECT (Nonius, 1998)'
_computing_data_reduction
;
DENZO and SCALEPACK
;
_computing_molecular_graphics 'SHELTXL-Plus (Sheldrick, 1991)'
_computing_publication_material
;
SHELXL97, PARST95 (Nardelli, 1995) and PLATON (Spek, 2001)
;
_computing_structure_refinement 'SHELXL97 (Sheldrick, 1997)'
_computing_structure_solution 'SHELXS97 (Sheldrick, 1990)'
_diffrn_ambient_temperature 291.0(10)
_diffrn_detector_area_resol_mean '19 vertical, 18 horizontal'
_diffrn_measured_fraction_theta_full 0.995
_diffrn_measured_fraction_theta_max 0.995
_diffrn_measurement_device_type 'Nonius KappaCCD'
_diffrn_measurement_method
;
488 frames via \w-rotation (\D\w=1\%) and two times 20 s per frame
(four sets at different \k-angles)
;
_diffrn_radiation_monochromator graphite
_diffrn_radiation_source 'fine-focus sealed tube'
_diffrn_radiation_type MoK\a
_diffrn_radiation_wavelength 0.71073
_diffrn_reflns_av_R_equivalents 0.023
_diffrn_reflns_av_sigmaI/netI 0.0313
_diffrn_reflns_limit_h_max 11
_diffrn_reflns_limit_h_min -11
_diffrn_reflns_limit_k_max 11
_diffrn_reflns_limit_k_min -10
_diffrn_reflns_limit_l_max 15
_diffrn_reflns_limit_l_min -15
_diffrn_reflns_number 13476
_diffrn_reflns_theta_full 27.46
_diffrn_reflns_theta_max 27.46
_diffrn_reflns_theta_min 3.37
_diffrn_standards_decay_% 0
_diffrn_standards_number 0
_exptl_absorpt_coefficient_mu 0.081
_exptl_absorpt_correction_type none
_exptl_crystal_colour colorless
_exptl_crystal_density_diffrn 1.171
_exptl_crystal_density_meas ?
_exptl_crystal_density_method 'not measured'
_exptl_crystal_description block
_exptl_crystal_F_000 340
_exptl_crystal_size_max 0.45
_exptl_crystal_size_mid 0.40
_exptl_crystal_size_min 0.25
_refine_diff_density_max 0.290
_refine_diff_density_min -0.154
_refine_ls_extinction_method none
_refine_ls_goodness_of_fit_ref 1.139
_refine_ls_hydrogen_treatment mixed
_refine_ls_matrix_type full
_refine_ls_number_parameters 202
_refine_ls_number_reflns 4008
_refine_ls_number_restraints 0
_refine_ls_restrained_S_all 1.139
_refine_ls_R_factor_all 0.0573
_refine_ls_R_factor_gt 0.0417
_refine_ls_shift/su_max 0.000
_refine_ls_shift/su_mean 0.000
_refine_ls_structure_factor_coef Fsqd
_refine_ls_weighting_details 'calc w = 1/[\s^2^(Fo^2^)+(0.0697P)^2^+0.0293P] where P = (Fo^2^+2Fc^2^)/3'
_refine_ls_weighting_scheme calc
_refine_ls_wR_factor_gt 0.1249
_refine_ls_wR_factor_ref 0.1307
_reflns_number_gt 2991
_reflns_number_total 4008
_reflns_threshold_expression I>2\s(I)
_cod_data_source_file na6251.cif
_cod_data_source_block I
_cod_depositor_comments
;
The following automatic conversions were performed:

'_exptl_crystal_density_meas' value 'not measured' was changed to '?'
- the value is perceived as not measured.

Automatic conversion script
Id: cif_fix_values 3008 2015-01-20 13:52:24Z robertas 
;
_cod_database_code 2202748
_cod_database_fobs_code 2202748

loop_
_symmetry_equiv_pos_as_xyz
'x, y, z'
'-x, -y, -z'

loop_
_atom_site_label
_atom_site_fract_x
_atom_site_fract_y
_atom_site_fract_z
_atom_site_U_iso_or_equiv
_atom_site_adp_type
_atom_site_calc_flag
_atom_site_refinement_flags
_atom_site_occupancy
_atom_site_disorder_assembly
_atom_site_disorder_group
_atom_site_type_symbol
O1 -0.31386(12) -0.10899(10) 0.21670(9) 0.0662(3) Uani d . 1 . . O
H1 -0.2535 -0.1981 0.2159 0.099 Uiso calc R 1 . . H
O2 0.06860(10) 0.17285(10) 0.11527(7) 0.0533(2) Uani d . 1 . . O
O3 -0.16305(14) 0.56243(10) 0.21298(10) 0.0741(3) Uani d . 1 . . O
O4 -0.21265(13) 0.42714(10) 0.06992(8) 0.0637(3) Uani d . 1 . . O
C1 -0.16077(13) 0.28967(12) 0.23693(10) 0.0423(3) Uani d . 1 . . C
C2 -0.09362(15) 0.30501(14) 0.35146(10) 0.0484(3) Uani d . 1 . . C
H2A -0.1710 0.3892 0.3913 0.058 Uiso calc R 1 . . H
H2B -0.0905 0.2086 0.3909 0.058 Uiso calc R 1 . . H
C3 0.07508(16) 0.33693(15) 0.35514(11) 0.0543(3) Uani d . 1 . . C
H3A 0.0641 0.4486 0.3463 0.065 Uiso calc R 1 . . H
H3B 0.1435 0.2825 0.2942 0.065 Uiso calc R 1 . . H
C4 0.15865(18) 0.28398(17) 0.46244(12) 0.0619(4) Uani d . 1 . . C
H4A 0.2538 0.3255 0.4658 0.074 Uiso calc R 1 . . H
H4B 0.0843 0.3294 0.5234 0.074 Uiso calc R 1 . . H
C5 0.21184(17) 0.10666(18) 0.47682(11) 0.0608(4) Uani d . 1 . . C
H5A 0.2496 0.0849 0.5505 0.073 Uiso calc R 1 . . H
H5B 0.1177 0.0645 0.4700 0.073 Uiso calc R 1 . . H
C6 0.34602(16) 0.02123(17) 0.39527(12) 0.0582(3) Uani d . 1 . . C
H6A 0.4485 0.0405 0.4156 0.070 Uiso calc R 1 . . H
H6B 0.3225 0.0655 0.3232 0.070 Uiso calc R 1 . . H
C7 0.36684(16) -0.15559(17) 0.38796(12) 0.0599(4) Uani d . 1 . . C
H7A 0.3718 -0.1978 0.4615 0.072 Uiso calc R 1 . . H
H7B 0.4698 -0.2034 0.3491 0.072 Uiso calc R 1 . . H
C8 0.22979(16) -0.20085(16) 0.32982(11) 0.0561(3) Uani d . 1 . . C
H8A 0.1261 -0.1451 0.3644 0.067 Uiso calc R 1 . . H
H8B 0.2407 -0.3125 0.3390 0.067 Uiso calc R 1 . . H
C9 0.22838(15) -0.16438(15) 0.20745(11) 0.0536(3) Uani d . 1 . . C
H9A 0.2624 -0.0681 0.1966 0.064 Uiso calc R 1 . . H
H9B 0.3087 -0.2480 0.1692 0.064 Uiso calc R 1 . . H
C10 0.06503(15) -0.14600(14) 0.15487(11) 0.0499(3) Uani d . 1 . . C
H10A 0.0302 -0.2417 0.1666 0.060 Uiso calc R 1 . . H
H10B 0.0811 -0.1350 0.0764 0.060 Uiso calc R 1 . . H
C11 -0.07227(14) -0.00687(12) 0.19715(10) 0.0411(3) Uani d . 1 . . C
H11 -0.0818 -0.0172 0.2770 0.049 Uiso calc R 1 . . H
C12 -0.24025(15) -0.00947(14) 0.15222(11) 0.0492(3) Uani d . 1 . . C
H12 -0.2240 -0.0489 0.0764 0.059 Uiso calc R 1 . . H
C13 -0.35889(16) 0.15327(15) 0.15527(12) 0.0550(3) Uani d . 1 . . C
H13A -0.3458 0.2065 0.0872 0.066 Uiso calc R 1 . . H
H13B -0.4697 0.1421 0.1609 0.066 Uiso calc R 1 . . H
C14 -0.33232(14) 0.25287(14) 0.25060(11) 0.0500(3) Uani d . 1 . . C
H14 -0.3292 0.1882 0.3162 0.060 Uiso calc R 1 . . H
C15 -0.04149(14) 0.15218(13) 0.17523(9) 0.0397(3) Uani d . 1 . . C
C16 -0.17598(15) 0.44134(14) 0.17334(11) 0.0510(3) Uani d . 1 . . C
C17 -0.2385(3) 0.5674(2) 0.00337(16) 0.0887(6) Uani d . 1 . . C
H17A -0.3344 0.6435 0.0309 0.133 Uiso calc R 1 . . H
H17B -0.2526 0.5408 -0.0712 0.133 Uiso calc R 1 . . H
H17C -0.1457 0.6106 0.0064 0.133 Uiso calc R 1 . . H
C18 -0.47207(16) 0.40020(17) 0.27153(15) 0.0697(4) Uani d . 1 . . C
H18A -0.4875 0.4621 0.2062 0.104 Uiso calc R 1 . . H
H18B -0.4459 0.4609 0.3302 0.104 Uiso calc R 1 . . H
H18C -0.5705 0.3700 0.2913 0.104 Uiso calc R 1 . . H

loop_
_atom_site_aniso_label
_atom_site_aniso_U_11
_atom_site_aniso_U_22
_atom_site_aniso_U_33
_atom_site_aniso_U_12
_atom_site_aniso_U_13
_atom_site_aniso_U_23
O1 0.0617(6) 0.0394(5) 0.1002(8) -0.0206(4) 0.0129(5) 0.0025(5)
O2 0.0569(5) 0.0455(5) 0.0573(5) -0.0160(4) 0.0146(4) 0.0005(4)
O3 0.1020(8) 0.0311(5) 0.0919(8) -0.0201(5) -0.0164(6) 0.0058(5)
O4 0.0862(7) 0.0406(5) 0.0664(6) -0.0191(5) -0.0116(5) 0.0159(4)
C1 0.0456(6) 0.0286(5) 0.0519(6) -0.0094(4) 0.0039(5) 0.0008(5)
C2 0.0536(7) 0.0392(6) 0.0516(7) -0.0120(5) 0.0065(5) -0.0060(5)
C3 0.0608(8) 0.0453(7) 0.0597(8) -0.0195(6) -0.0002(6) -0.0033(6)
C4 0.0655(8) 0.0667(9) 0.0560(8) -0.0219(7) -0.0018(6) -0.0126(7)
C5 0.0616(8) 0.0704(9) 0.0490(7) -0.0142(7) -0.0028(6) 0.0024(6)
C6 0.0479(7) 0.0678(9) 0.0593(8) -0.0154(6) -0.0023(6) 0.0035(7)
C7 0.0487(7) 0.0634(9) 0.0616(8) -0.0035(6) -0.0024(6) 0.0106(6)
C8 0.0531(7) 0.0476(7) 0.0644(8) -0.0073(6) -0.0005(6) 0.0086(6)
C9 0.0498(7) 0.0465(7) 0.0584(8) -0.0023(5) 0.0048(6) -0.0032(6)
C10 0.0559(7) 0.0351(6) 0.0553(7) -0.0059(5) 0.0012(6) -0.0062(5)
C11 0.0479(6) 0.0295(5) 0.0449(6) -0.0085(4) 0.0010(5) 0.0006(4)
C12 0.0525(7) 0.0367(6) 0.0606(7) -0.0161(5) 0.0004(6) -0.0017(5)
C13 0.0502(7) 0.0454(7) 0.0715(9) -0.0148(6) -0.0085(6) 0.0076(6)
C14 0.0449(6) 0.0351(6) 0.0679(8) -0.0073(5) 0.0041(6) 0.0019(5)
C15 0.0454(6) 0.0327(6) 0.0412(6) -0.0106(4) -0.0013(5) 0.0004(4)
C16 0.0545(7) 0.0323(6) 0.0660(8) -0.0106(5) -0.0013(6) 0.0048(6)
C17 0.1232(15) 0.0583(9) 0.0864(12) -0.0237(9) -0.0233(10) 0.0335(9)
C18 0.0505(8) 0.0480(8) 0.1030(12) -0.0011(6) 0.0085(7) -0.0021(8)

loop_
_atom_type_symbol
_atom_type_description
_atom_type_scat_dispersion_real
_atom_type_scat_dispersion_imag
_atom_type_scat_source
C C 0.0033 0.0016 'International Tables Vol C Tables 4.2.6.8 and 6.1.1.4'
H H 0.0000 0.0000 'International Tables Vol C Tables 4.2.6.8 and 6.1.1.4'
O O 0.0106 0.0060 'International Tables Vol C Tables 4.2.6.8 and 6.1.1.4'

loop_
_geom_angle_atom_site_label_1
_geom_angle_atom_site_label_2
_geom_angle_atom_site_label_3
_geom_angle
C12 O1 H1 109.5
C16 O4 C17 116.86(12)
C16 C1 C15 110.17(10)
C16 C1 C2 110.16(10)
C15 C1 C2 108.01(9)
C16 C1 C14 109.77(9)
C15 C1 C14 108.95(9)
C2 C1 C14 109.74(10)
C3 C2 C1 117.51(10)
C3 C2 H2A 107.9
C1 C2 H2A 107.9
C3 C2 H2B 107.9
C1 C2 H2B 107.9
H2A C2 H2B 107.2
C2 C3 C4 112.79(11)
C2 C3 H3A 109.0
C4 C3 H3A 109.0
C2 C3 H3B 109.0
C4 C3 H3B 109.0
H3A C3 H3B 107.8
C5 C4 C3 114.61(12)
C5 C4 H4A 108.6
C3 C4 H4A 108.6
C5 C4 H4B 108.6
C3 C4 H4B 108.6
H4A C4 H4B 107.6
C6 C5 C4 114.55(12)
C6 C5 H5A 108.6
C4 C5 H5A 108.6
C6 C5 H5B 108.6
C4 C5 H5B 108.6
H5A C5 H5B 107.6
C5 C6 C7 114.54(12)
C5 C6 H6A 108.6
C7 C6 H6A 108.6
C5 C6 H6B 108.6
C7 C6 H6B 108.6
H6A C6 H6B 107.6
C6 C7 C8 113.38(11)
C6 C7 H7A 108.9
C8 C7 H7A 108.9
C6 C7 H7B 108.9
C8 C7 H7B 108.9
H7A C7 H7B 107.7
C7 C8 C9 113.51(11)
C7 C8 H8A 108.9
C9 C8 H8A 108.9
C7 C8 H8B 108.9
C9 C8 H8B 108.9
H8A C8 H8B 107.7
C10 C9 C8 115.56(11)
C10 C9 H9A 108.4
C8 C9 H9A 108.4
C10 C9 H9B 108.4
C8 C9 H9B 108.4
H9A C9 H9B 107.5
C9 C10 C11 115.43(10)
C9 C10 H10A 108.4
C11 C10 H10A 108.4
C9 C10 H10B 108.4
C11 C10 H10B 108.4
H10A C10 H10B 107.5
C15 C11 C10 114.47(10)
C15 C11 C12 108.85(9)
C10 C11 C12 112.38(10)
C15 C11 H11 106.9
C10 C11 H11 106.9
C12 C11 H11 106.9
O1 C12 C13 107.07(10)
O1 C12 C11 110.36(10)
C13 C12 C11 111.98(9)
O1 C12 H12 109.1
C13 C12 H12 109.1
C11 C12 H12 109.1
C14 C13 C12 112.34(10)
C14 C13 H13A 109.1
C12 C13 H13A 109.1
C14 C13 H13B 109.1
C12 C13 H13B 109.1
H13A C13 H13B 107.9
C13 C14 C18 113.32(11)
C13 C14 C1 110.54(10)
C18 C14 C1 113.00(10)
C13 C14 H14 106.5
C18 C14 H14 106.5
C1 C14 H14 106.5
O2 C15 C11 123.91(10)
O2 C15 C1 121.43(10)
C11 C15 C1 114.65(9)
O3 C16 O4 123.45(11)
O3 C16 C1 124.16(13)
O4 C16 C1 112.32(10)
O4 C17 H17A 109.5
O4 C17 H17B 109.5
H17A C17 H17B 109.5
O4 C17 H17C 109.5
H17A C17 H17C 109.5
H17B C17 H17C 109.5
C14 C18 H18A 109.5
C14 C18 H18B 109.5
H18A C18 H18B 109.5
C14 C18 H18C 109.5
H18A C18 H18C 109.5
H18B C18 H18C 109.5

loop_
_geom_bond_atom_site_label_1
_geom_bond_atom_site_label_2
_geom_bond_site_symmetry_2
_geom_bond_distance
_geom_bond_publ_flag
O1 C12 . 1.4184(15) ?
O1 H1 . 0.8200 ?
O2 C15 . 1.2114(13) ?
O3 C16 . 1.2030(16) ?
O4 C16 . 1.3267(16) ?
O4 C17 . 1.4521(16) ?
C1 C16 . 1.5235(15) ?
C1 C15 . 1.5378(16) ?
C1 C2 . 1.5512(18) ?
C1 C14 . 1.5721(16) ?
C2 C3 . 1.5302(18) ?
C2 H2A . 0.9700 ?
C2 H2B . 0.9700 ?
C3 C4 . 1.532(2) ?
C3 H3A . 0.9700 ?
C3 H3B . 0.9700 ?
C4 C5 . 1.522(2) ?
C4 H4A . 0.9700 ?
C4 H4B . 0.9700 ?
C5 C6 . 1.5219(19) ?
C5 H5A . 0.9700 ?
C5 H5B . 0.9700 ?
C6 C7 . 1.523(2) ?
C6 H6A . 0.9700 ?
C6 H6B . 0.9700 ?
C7 C8 . 1.525(2) ?
C7 H7A . 0.9700 ?
C7 H7B . 0.9700 ?
C8 C9 . 1.5272(19) ?
C8 H8A . 0.9700 ?
C8 H8B . 0.9700 ?
C9 C10 . 1.5243(18) ?
C9 H9A . 0.9700 ?
C9 H9B . 0.9700 ?
C10 C11 . 1.5307(16) ?
C10 H10A . 0.9700 ?
C10 H10B . 0.9700 ?
C11 C15 . 1.5100(15) ?
C11 C12 . 1.5553(17) ?
C11 H11 . 0.9800 ?
C12 C13 . 1.5257(18) ?
C12 H12 . 0.9800 ?
C13 C14 . 1.516(2) ?
C13 H13A . 0.9700 ?
C13 H13B . 0.9700 ?
C14 C18 . 1.5303(18) ?
C14 H14 . 0.9800 ?
C17 H17A . 0.9600 ?
C17 H17B . 0.9600 ?
C17 H17C . 0.9600 ?
C18 H18A . 0.9600 ?
C18 H18B . 0.9600 ?
C18 H18C . 0.9600 ?

loop_
_geom_hbond_atom_site_label_D
_geom_hbond_atom_site_label_H
_geom_hbond_atom_site_label_A
_geom_hbond_site_symmetry_A
_geom_hbond_distance_DH
_geom_hbond_distance_HA
_geom_hbond_distance_DA
_geom_hbond_angle_DHA
O1 H1 O3 1_545 0.82 2.05 2.8480(10) 164

loop_
_geom_torsion_atom_site_label_1
_geom_torsion_atom_site_label_2
_geom_torsion_atom_site_label_3
_geom_torsion_atom_site_label_4
_geom_torsion
C16 C1 C2 C3 -60.49(13)
C15 C1 C2 C3 59.88(13)
C14 C1 C2 C3 178.54(10)
C1 C2 C3 C4 -156.29(11)
C2 C3 C4 C5 69.42(15)
C3 C4 C5 C6 65.95(16)
C4 C5 C6 C7 -163.86(12)
C5 C6 C7 C8 72.65(15)
C6 C7 C8 C9 68.18(15)
C7 C8 C9 C10 -157.22(11)
C8 C9 C10 C11 64.50(14)
C9 C10 C11 C15 63.32(14)
C9 C10 C11 C12 -171.84(10)
C15 C11 C12 O1 -148.70(10)
C10 C11 C12 O1 83.42(12)
C15 C11 C12 C13 -29.53(14)
C10 C11 C12 C13 -157.41(11)
O1 C12 C13 C14 89.05(12)
C11 C12 C13 C14 -32.04(15)
C12 C13 C14 C18 -166.70(11)
C12 C13 C14 C1 65.27(13)
C16 C1 C14 C13 89.96(12)
C15 C1 C14 C13 -30.75(13)
C2 C1 C14 C13 -148.83(10)
C16 C1 C14 C18 -38.24(15)
C15 C1 C14 C18 -158.95(11)
C2 C1 C14 C18 82.97(13)
C10 C11 C15 O2 10.92(16)
C12 C11 C15 O2 -115.77(12)
C10 C11 C15 C1 -168.24(10)
C12 C11 C15 C1 65.07(12)
C16 C1 C15 O2 27.94(15)
C2 C1 C15 O2 -92.43(13)
C14 C1 C15 O2 148.42(11)
C16 C1 C15 C11 -152.88(10)
C2 C1 C15 C11 86.75(11)
C14 C1 C15 C11 -32.41(13)
C17 O4 C16 O3 -0.3(2)
C17 O4 C16 C1 176.84(13)
C15 C1 C16 O3 -130.15(14)
C2 C1 C16 O3 -11.08(17)
C14 C1 C16 O3 109.87(14)
C15 C1 C16 O4 52.74(13)
C2 C1 C16 O4 171.81(10)
C14 C1 C16 O4 -67.24(13)

loop_
_cod_related_entry_id
_cod_related_entry_database
_cod_related_entry_code
1 ChemSpider 21131326
